data_4062810
_journal_name_full Organometallics
_journal_paper_doi 10.1021/om049675r
_journal_year 2004
_chemical_formula_sum 'C32 H30 Cl2 Cr2 F10'
_chemical_formula_weight 779.46
_space_group_IT_number 14
_symmetry_cell_setting monoclinic
_symmetry_space_group_name_Hall '-P 2ybc'
_symmetry_space_group_name_H-M 'P 1 21/c 1'
_cell_angle_alpha 90.00
_cell_angle_beta 95.474(5)
_cell_angle_gamma 90.00
_cell_formula_units_Z 8
_cell_length_a 14.113(4)
_cell_length_b 15.617(4)
_cell_length_c 29.042(7)
_cell_measurement_temperature 110(2)
_cell_volume 6372(3)
_diffrn_ambient_temperature 110(2)
_exptl_crystal_density_diffrn 1.625
_cod_depositor_comments
;
The following automatic conversions were performed:
'_symmetry_cell_setting' value 'Monoclinic' changed to 'monoclinic'
according to '/home/saulius/struct/CIF-dictionaries/cif_core.dic'
dictionary named 'cif_core.dic' version 2.4.1 from 2010-06-29.

Automatic conversion script
Id: cif_fix_enum 1527 2010-12-29 10:47:43Z saulius 
;
_cod_original_sg_symbol_H-M 'P 21/c'
_cod_database_code 4062810

loop_
_symmetry_equiv_pos_as_xyz
'x, y, z'
'-x, y+1/2, -z+1/2'
'-x, -y, -z'
'x, -y-1/2, z-1/2'

loop_
_atom_site_label
_atom_site_type_symbol
_atom_site_fract_x
_atom_site_fract_y
_atom_site_fract_z
_atom_site_U_iso_or_equiv
_atom_site_adp_type
_atom_site_occupancy
_atom_site_symmetry_multiplicity
_atom_site_calc_flag
_atom_site_refinement_flags
_atom_site_disorder_assembly
_atom_site_disorder_group
Cr1 Cr 0.86323(7) 0.00341(6) 0.25993(3) 0.0263(3) Uani 1 1 d . . .
Cr2 Cr 0.62839(7) 0.04769(6) 0.24964(3) 0.0252(3) Uani 1 1 d . . .
Cr3 Cr 0.61675(7) 0.52696(6) 0.00505(3) 0.0253(3) Uani 1 1 d . . .
Cr4 Cr 0.11687(7) 0.97379(7) 0.00091(3) 0.0287(3) Uani 1 1 d . . .
Cl1 Cl 0.74480(10) 0.02059(9) 0.31231(5) 0.0241(4) Uani 1 1 d . . .
Cl2 Cl 0.74604(10) 0.02752(10) 0.19723(5) 0.0253(4) Uani 1 1 d . . .
Cl3 Cl 0.49959(10) 0.50253(10) 0.05743(5) 0.0241(4) Uani 1 1 d . . .
Cl4 Cl 0.00531(10) 0.98606(10) 0.05678(5) 0.0270(4) Uani 1 1 d . . .
F1 F 0.8538(3) -0.1453(2) 0.33946(12) 0.0413(10) Uani 1 1 d . . .
F2 F 0.8162(3) -0.3127(2) 0.33388(14) 0.0529(11) Uani 1 1 d . . .
F3 F 0.7996(3) -0.3943(2) 0.25067(14) 0.0509(11) Uani 1 1 d . . .
F4 F 0.8278(3) -0.3048(2) 0.17279(14) 0.0533(11) Uani 1 1 d . . .
F5 F 0.8633(3) -0.1380(2) 0.17683(12) 0.0455(10) Uani 1 1 d . . .
F6 F 0.6446(2) 0.2038(2) 0.17504(12) 0.0402(10) Uani 1 1 d . . .
F7 F 0.6871(3) 0.3693(2) 0.18594(14) 0.0514(11) Uani 1 1 d . . .
F8 F 0.7034(3) 0.4419(2) 0.27187(15) 0.0555(12) Uani 1 1 d . . .
F9 F 0.6697(3) 0.3451(2) 0.34618(13) 0.0527(11) Uani 1 1 d . . .
F10 F 0.6304(3) 0.1794(2) 0.33689(11) 0.0385(9) Uani 1 1 d . . .
F11 F 0.6048(3) 0.6671(2) -0.07977(12) 0.0412(10) Uani 1 1 d . . .
F12 F 0.5690(3) 0.8345(3) -0.08272(14) 0.0553(11) Uani 1 1 d . . .
F13 F 0.5452(3) 0.9234(2) -0.00477(16) 0.0589(12) Uani 1 1 d . . .
F14 F 0.5644(3) 0.8409(3) 0.07841(14) 0.0569(12) Uani 1 1 d . . .
F15 F 0.6044(3) 0.6741(2) 0.08345(12) 0.0425(10) Uani 1 1 d . . .
F16 F 0.1105(3) 0.8087(2) 0.07106(12) 0.0420(10) Uani 1 1 d . . .
F17 F 0.0721(3) 0.6429(2) 0.05575(14) 0.0512(11) Uani 1 1 d . . .
F18 F 0.0460(3) 0.5801(2) -0.03196(14) 0.0536(11) Uani 1 1 d . . .
F19 F 0.0639(3) 0.6867(2) -0.10480(13) 0.0535(11) Uani 1 1 d . . .
F20 F 0.0988(3) 0.8529(2) -0.09090(12) 0.0447(10) Uani 1 1 d . . .
C1 C 0.9467(4) 0.1182(4) 0.2389(2) 0.0303(16) Uani 1 1 d . . .
C2 C 0.9420(4) 0.1219(4) 0.2871(2) 0.0276(15) Uani 1 1 d . . .
C3 C 0.9859(4) 0.0459(4) 0.30755(19) 0.0192(14) Uani 1 1 d . . .
C4 C 1.0203(4) -0.0034(4) 0.2715(2) 0.0277(15) Uani 1 1 d . . .
C5 C 0.9925(4) 0.0393(4) 0.2286(2) 0.0303(16) Uani 1 1 d . . .
C6 C 0.9125(5) 0.1851(4) 0.2042(2) 0.0411(18) Uani 1 1 d . . .
H6A H 0.9239 0.1661 0.1738 0.062 Uiso 1 1 calc R . .
H6B H 0.9462 0.2376 0.2111 0.062 Uiso 1 1 calc R . .
H6C H 0.8456 0.1942 0.2055 0.062 Uiso 1 1 calc R . .
C7 C 0.9029(4) 0.1932(4) 0.3136(2) 0.0402(18) Uani 1 1 d . . .
H7A H 0.9089 0.1793 0.3460 0.060 Uiso 1 1 calc R . .
H7B H 0.8369 0.2016 0.3031 0.060 Uiso 1 1 calc R . .
H7C H 0.9376 0.2448 0.3088 0.060 Uiso 1 1 calc R . .
C8 C 0.9985(4) 0.0272(4) 0.3577(2) 0.0357(17) Uani 1 1 d . . .
H8A H 0.9680 0.0711 0.3742 0.053 Uiso 1 1 calc R . .
H8B H 1.0652 0.0258 0.3680 0.053 Uiso 1 1 calc R . .
H8C H 0.9704 -0.0273 0.3634 0.053 Uiso 1 1 calc R . .
C9 C 1.0790(5) -0.0816(4) 0.2778(2) 0.0449(19) Uani 1 1 d . . .
H9A H 1.0930 -0.1027 0.2481 0.067 Uiso 1 1 calc R . .
H9B H 1.0447 -0.1245 0.2931 0.067 Uiso 1 1 calc R . .
H9C H 1.1373 -0.0685 0.2962 0.067 Uiso 1 1 calc R . .
C10 C 1.0168(5) 0.0119(4) 0.1819(2) 0.0440(19) Uani 1 1 d . . .
H10A H 0.9895 0.0514 0.1590 0.066 Uiso 1 1 calc R . .
H10B H 0.9918 -0.0444 0.1753 0.066 Uiso 1 1 calc R . .
H10C H 1.0847 0.0111 0.1815 0.066 Uiso 1 1 calc R . .
C11 C 0.5315(4) -0.0518(4) 0.2755(2) 0.0290(16) Uani 1 1 d . . .
C12 C 0.5513(4) -0.0746(4) 0.2302(2) 0.0250(15) Uani 1 1 d . . .
C13 C 0.5161(4) -0.0090(4) 0.1996(2) 0.0237(14) Uani 1 1 d . . .
C14 C 0.4742(4) 0.0554(4) 0.2261(2) 0.0253(15) Uani 1 1 d . . .
C15 C 0.4838(4) 0.0301(4) 0.2731(2) 0.0273(15) Uani 1 1 d . . .
C16 C 0.5546(4) -0.1036(4) 0.3181(2) 0.0376(18) Uani 1 1 d . . .
H16A H 0.5335 -0.0739 0.3442 0.056 Uiso 1 1 calc R . .
H16B H 0.6221 -0.1124 0.3229 0.056 Uiso 1 1 calc R . .
H16C H 0.5230 -0.1580 0.3147 0.056 Uiso 1 1 calc R . .
C17 C 0.5979(4) -0.1549(4) 0.2161(2) 0.0386(18) Uani 1 1 d . . .
H17A H 0.6028 -0.1538 0.1834 0.058 Uiso 1 1 calc R . .
H17B H 0.5606 -0.2033 0.2237 0.058 Uiso 1 1 calc R . .
H17C H 0.6604 -0.1591 0.2322 0.058 Uiso 1 1 calc R . .
C18 C 0.5190(4) -0.0072(4) 0.14785(19) 0.0328(16) Uani 1 1 d . . .
H18A H 0.4897 0.0445 0.1356 0.049 Uiso 1 1 calc R . .
H18B H 0.4852 -0.0558 0.1343 0.049 Uiso 1 1 calc R . .
H18C H 0.5840 -0.0092 0.1407 0.049 Uiso 1 1 calc R . .
C19 C 0.4216(4) 0.1337(4) 0.2072(2) 0.0320(16) Uani 1 1 d . . .
H19A H 0.4256 0.1372 0.1744 0.048 Uiso 1 1 calc R . .
H19B H 0.4497 0.1839 0.2218 0.048 Uiso 1 1 calc R . .
H19C H 0.3560 0.1300 0.2132 0.048 Uiso 1 1 calc R . .
C20 C 0.4445(5) 0.0755(4) 0.3121(2) 0.0404(18) Uani 1 1 d . . .
H20A H 0.4610 0.0448 0.3404 0.061 Uiso 1 1 calc R . .
H20B H 0.3764 0.0789 0.3064 0.061 Uiso 1 1 calc R . .
H20C H 0.4705 0.1323 0.3148 0.061 Uiso 1 1 calc R . .
C21 C 0.7574(4) 0.5089(4) -0.0216(2) 0.0336(17) Uani 1 1 d . . .
C22 C 0.7725(4) 0.5398(4) 0.0241(2) 0.0255(15) Uani 1 1 d . . .
C23 C 0.7350(4) 0.4776(4) 0.05448(19) 0.0207(14) Uani 1 1 d . . .
C24 C 0.6987(4) 0.4075(4) 0.0261(2) 0.0283(16) Uani 1 1 d . . .
C25 C 0.7139(4) 0.4256(4) -0.0202(2) 0.0325(16) Uani 1 1 d . . .
C26 C 0.7909(5) 0.5516(5) -0.0635(2) 0.0420(19) Uani 1 1 d . . .
H26A H 0.7719 0.5180 -0.0905 0.063 Uiso 1 1 calc R . .
H26B H 0.8590 0.5565 -0.0598 0.063 Uiso 1 1 calc R . .
H26C H 0.7632 0.6077 -0.0670 0.063 Uiso 1 1 calc R . .
C27 C 0.8244(4) 0.6202(4) 0.0392(2) 0.0351(17) Uani 1 1 d . . .
H27A H 0.8246 0.6266 0.0721 0.053 Uiso 1 1 calc R . .
H27B H 0.7931 0.6685 0.0240 0.053 Uiso 1 1 calc R . .
H27C H 0.8887 0.6170 0.0312 0.053 Uiso 1 1 calc R . .
C28 C 0.7370(4) 0.4842(4) 0.10559(19) 0.0361(17) Uani 1 1 d . . .
H28A H 0.7652 0.5378 0.1157 0.054 Uiso 1 1 calc R . .
H28B H 0.7739 0.4380 0.1197 0.054 Uiso 1 1 calc R . .
H28C H 0.6732 0.4812 0.1144 0.054 Uiso 1 1 calc R . .
C29 C 0.6578(5) 0.3290(4) 0.0448(2) 0.047(2) Uani 1 1 d . . .
H29A H 0.6562 0.3349 0.0776 0.071 Uiso 1 1 calc R . .
H29B H 0.6964 0.2806 0.0385 0.071 Uiso 1 1 calc R . .
H29C H 0.5943 0.3207 0.0305 0.071 Uiso 1 1 calc R . .
C30 C 0.6884(5) 0.3701(5) -0.0610(2) 0.050(2) Uani 1 1 d . . .
H30A H 0.7063 0.3978 -0.0883 0.076 Uiso 1 1 calc R . .
H30B H 0.6210 0.3600 -0.0640 0.076 Uiso 1 1 calc R . .
H30C H 0.7214 0.3165 -0.0569 0.076 Uiso 1 1 calc R . .
C31 C 0.2139(5) 1.0746(5) -0.0251(2) 0.0414(19) Uani 1 1 d . . .
C32 C 0.1975(4) 1.0940(4) 0.0216(2) 0.0343(17) Uani 1 1 d . . .
C33 C 0.2337(4) 1.0240(4) 0.0503(2) 0.0236(14) Uani 1 1 d . . .
C34 C 0.2720(4) 0.9623(4) 0.0216(2) 0.0301(16) Uani 1 1 d . . .
C35 C 0.2578(5) 0.9911(5) -0.0251(2) 0.0413(19) Uani 1 1 d . . .
C36 C 0.1887(5) 1.1288(5) -0.0664(2) 0.062(2) Uani 1 1 d . . .
H36A H 0.1597 1.1808 -0.0572 0.093 Uiso 1 1 calc R . .
H36B H 0.1448 1.0984 -0.0879 0.093 Uiso 1 1 calc R . .
H36C H 0.2452 1.1421 -0.0809 0.093 Uiso 1 1 calc R . .
C37 C 0.1547(5) 1.1728(4) 0.0393(2) 0.049(2) Uani 1 1 d . . .
H37A H 0.1535 1.1685 0.0722 0.073 Uiso 1 1 calc R . .
H37B H 0.0910 1.1794 0.0250 0.073 Uiso 1 1 calc R . .
H37C H 0.1921 1.2216 0.0322 0.073 Uiso 1 1 calc R . .
C38 C 0.2357(4) 1.0205(4) 0.10169(19) 0.0333(17) Uani 1 1 d . . .
H38A H 0.2052 1.0705 0.1126 0.050 Uiso 1 1 calc R . .
H38B H 0.3005 1.0185 0.1151 0.050 Uiso 1 1 calc R . .
H38C H 0.2027 0.9702 0.1105 0.050 Uiso 1 1 calc R . .
C39 C 0.3238(4) 0.8820(4) 0.0377(2) 0.0387(18) Uani 1 1 d . . .
H39A H 0.3237 0.8769 0.0706 0.058 Uiso 1 1 calc R . .
H39B H 0.3883 0.8847 0.0298 0.058 Uiso 1 1 calc R . .
H39C H 0.2926 0.8332 0.0230 0.058 Uiso 1 1 calc R . .
C40 C 0.2944(5) 0.9475(5) -0.0657(2) 0.061(2) Uani 1 1 d . . .
H40A H 0.3206 0.8929 -0.0563 0.091 Uiso 1 1 calc R . .
H40B H 0.3429 0.9822 -0.0774 0.091 Uiso 1 1 calc R . .
H40C H 0.2431 0.9395 -0.0895 0.091 Uiso 1 1 calc R . .
C41 C 0.8561(4) -0.1315(4) 0.2582(2) 0.0269(15) Uani 1 1 d . . .
C42 C 0.8454(4) -0.1812(4) 0.2969(2) 0.0327(17) Uani 1 1 d . . .
C43 C 0.8268(4) -0.2677(4) 0.2954(2) 0.0361(17) Uani 1 1 d . . .
C44 C 0.8197(4) -0.3095(4) 0.2533(3) 0.0377(18) Uani 1 1 d . . .
C45 C 0.8324(5) -0.2641(5) 0.2141(2) 0.0374(18) Uani 1 1 d . . .
C46 C 0.8517(4) -0.1784(4) 0.2177(2) 0.0346(17) Uani 1 1 d . . .
C47 C 0.6405(4) 0.1813(4) 0.2555(2) 0.0281(15) Uani 1 1 d . . .
C48 C 0.6530(4) 0.2356(4) 0.2188(2) 0.0338(17) Uani 1 1 d . . .
C49 C 0.6749(4) 0.3218(4) 0.2234(2) 0.0356(17) Uani 1 1 d . . .
C50 C 0.6813(4) 0.3588(4) 0.2665(3) 0.0397(18) Uani 1 1 d . . .
C51 C 0.6649(4) 0.3097(4) 0.3038(2) 0.0362(17) Uani 1 1 d . . .
C52 C 0.6448(4) 0.2237(4) 0.2976(2) 0.0294(16) Uani 1 1 d . . .
C53 C 0.6018(4) 0.6610(4) 0.0019(2) 0.0248(15) Uani 1 1 d . . .
C54 C 0.5950(4) 0.7076(4) -0.0388(2) 0.0316(16) Uani 1 1 d . . .
C55 C 0.5750(5) 0.7938(5) -0.0419(3) 0.0405(18) Uani 1 1 d . . .
C56 C 0.5651(5) 0.8391(5) -0.0023(3) 0.044(2) Uani 1 1 d . . .
C57 C 0.5741(4) 0.7965(5) 0.0396(3) 0.0380(18) Uani 1 1 d . . .
C58 C 0.5935(4) 0.7102(4) 0.0409(2) 0.0344(17) Uani 1 1 d . . .
C59 C 0.1027(4) 0.8404(4) -0.0095(2) 0.0268(15) Uani 1 1 d . . .
C60 C 0.0969(4) 0.7819(5) 0.0259(2) 0.0362(17) Uani 1 1 d . . .
C61 C 0.0775(4) 0.6962(5) 0.0193(2) 0.0366(18) Uani 1 1 d . . .
C62 C 0.0662(4) 0.6641(4) -0.0248(3) 0.0387(18) Uani 1 1 d . . .
C63 C 0.0745(4) 0.7179(5) -0.0617(2) 0.0361(17) Uani 1 1 d . . .
C64 C 0.0929(4) 0.8031(4) -0.0525(2) 0.0309(16) Uani 1 1 d . . .

loop_
_atom_site_aniso_label
_atom_site_aniso_U_11
_atom_site_aniso_U_22
_atom_site_aniso_U_33
_atom_site_aniso_U_23
_atom_site_aniso_U_13
_atom_site_aniso_U_12
Cr1 0.0250(6) 0.0269(6) 0.0272(6) 0.0018(5) 0.0032(5) -0.0009(5)
Cr2 0.0248(6) 0.0270(6) 0.0236(6) 0.0016(5) 0.0004(4) -0.0024(5)
Cr3 0.0243(6) 0.0276(6) 0.0238(6) -0.0016(4) 0.0012(4) 0.0016(4)
Cr4 0.0273(6) 0.0317(7) 0.0268(6) 0.0037(5) 0.0008(5) -0.0048(5)
Cl1 0.0228(9) 0.0288(9) 0.0206(8) 0.0031(7) 0.0013(6) -0.0021(6)
Cl2 0.0228(9) 0.0337(10) 0.0195(8) 0.0002(7) 0.0018(6) -0.0007(7)
Cl3 0.0208(8) 0.0332(10) 0.0180(8) -0.0018(7) 0.0008(6) 0.0017(6)
Cl4 0.0259(9) 0.0351(10) 0.0198(8) 0.0033(7) 0.0018(7) -0.0034(7)
F1 0.049(3) 0.037(2) 0.036(2) 0.0111(19) -0.0019(19) 0.0030(18)
F2 0.054(3) 0.036(3) 0.069(3) 0.023(2) 0.009(2) 0.001(2)
F3 0.038(2) 0.020(2) 0.094(3) 0.000(2) 0.003(2) -0.0007(17)
F4 0.056(3) 0.041(3) 0.064(3) -0.018(2) 0.008(2) 0.002(2)
F5 0.061(3) 0.037(3) 0.041(2) -0.0030(19) 0.014(2) 0.0032(19)
F6 0.043(2) 0.047(3) 0.030(2) 0.0142(19) 0.0059(18) 0.0020(19)
F7 0.044(3) 0.042(3) 0.069(3) 0.029(2) 0.009(2) -0.0017(19)
F8 0.036(2) 0.023(3) 0.108(4) -0.004(2) 0.006(2) -0.0069(18)
F9 0.058(3) 0.040(3) 0.059(3) -0.023(2) -0.001(2) -0.002(2)
F10 0.051(3) 0.039(2) 0.026(2) -0.0049(18) 0.0036(18) -0.0016(18)
F11 0.050(3) 0.043(3) 0.030(2) 0.0046(19) 0.0040(19) -0.0059(19)
F12 0.056(3) 0.040(3) 0.068(3) 0.020(2) -0.002(2) -0.001(2)
F13 0.042(3) 0.025(3) 0.109(4) -0.005(2) 0.003(2) 0.0027(19)
F14 0.054(3) 0.048(3) 0.069(3) -0.034(2) 0.009(2) -0.002(2)
F15 0.049(3) 0.045(3) 0.033(2) -0.0152(19) 0.0012(19) -0.0035(19)
F16 0.046(3) 0.049(3) 0.031(2) 0.0134(19) 0.0042(18) 0.0033(19)
F17 0.047(3) 0.041(3) 0.066(3) 0.021(2) 0.006(2) 0.0012(19)
F18 0.040(2) 0.030(3) 0.090(3) -0.001(2) 0.000(2) -0.0012(19)
F19 0.065(3) 0.041(3) 0.053(3) -0.014(2) -0.003(2) -0.003(2)
F20 0.062(3) 0.037(3) 0.036(2) -0.0021(19) 0.007(2) -0.0006(19)
C1 0.021(4) 0.029(4) 0.040(4) 0.005(3) 0.002(3) -0.003(3)
C2 0.019(4) 0.032(4) 0.030(4) 0.003(3) -0.003(3) -0.008(3)
C3 0.006(3) 0.022(4) 0.029(4) 0.000(3) 0.003(3) -0.001(2)
C4 0.017(4) 0.029(4) 0.035(4) 0.000(3) -0.005(3) -0.007(3)
C5 0.025(4) 0.033(4) 0.035(4) -0.003(3) 0.011(3) -0.012(3)
C6 0.047(5) 0.036(5) 0.040(4) 0.013(3) 0.004(4) -0.013(3)
C7 0.037(4) 0.034(5) 0.050(5) -0.004(3) 0.005(4) -0.007(3)
C8 0.033(4) 0.045(5) 0.029(4) -0.001(3) 0.000(3) -0.004(3)
C9 0.046(5) 0.036(5) 0.052(5) -0.003(4) 0.004(4) 0.006(4)
C10 0.051(5) 0.052(5) 0.030(4) 0.000(4) 0.013(4) -0.023(4)
C11 0.029(4) 0.035(4) 0.022(4) 0.005(3) -0.002(3) -0.008(3)
C12 0.022(4) 0.021(4) 0.032(4) 0.001(3) -0.003(3) -0.002(3)
C13 0.021(4) 0.025(4) 0.025(3) -0.009(3) 0.002(3) -0.005(3)
C14 0.020(4) 0.023(4) 0.032(4) 0.006(3) -0.001(3) -0.005(3)
C15 0.021(4) 0.029(4) 0.033(4) 0.003(3) 0.008(3) -0.004(3)
C16 0.037(4) 0.036(5) 0.040(4) 0.010(3) 0.003(3) -0.005(3)
C17 0.031(4) 0.026(4) 0.058(5) -0.002(3) 0.004(3) -0.011(3)
C18 0.033(4) 0.039(4) 0.027(4) -0.009(3) 0.004(3) 0.000(3)
C19 0.028(4) 0.031(4) 0.036(4) -0.004(3) 0.000(3) 0.002(3)
C20 0.054(5) 0.039(5) 0.030(4) -0.005(3) 0.010(3) -0.004(3)
C21 0.029(4) 0.037(5) 0.037(4) -0.006(3) 0.014(3) 0.011(3)
C22 0.024(4) 0.029(4) 0.024(4) -0.003(3) 0.004(3) 0.002(3)
C23 0.017(3) 0.017(4) 0.027(4) 0.001(3) -0.002(3) 0.002(3)
C24 0.017(4) 0.023(4) 0.044(4) 0.003(3) 0.000(3) 0.004(3)
C25 0.026(4) 0.040(5) 0.030(4) -0.007(3) -0.004(3) 0.011(3)
C26 0.034(4) 0.054(5) 0.040(4) 0.005(4) 0.016(3) 0.007(3)
C27 0.027(4) 0.044(5) 0.034(4) 0.001(3) 0.001(3) -0.005(3)
C28 0.034(4) 0.048(5) 0.026(4) 0.010(3) 0.001(3) -0.002(3)
C29 0.035(5) 0.027(4) 0.079(6) 0.003(4) 0.004(4) 0.007(3)
C30 0.046(5) 0.050(5) 0.055(5) -0.031(4) 0.001(4) 0.019(4)
C31 0.037(4) 0.054(5) 0.032(4) 0.012(4) 0.001(3) -0.021(4)
C32 0.028(4) 0.027(4) 0.047(5) 0.004(3) -0.003(3) -0.011(3)
C33 0.015(3) 0.028(4) 0.028(4) 0.001(3) 0.003(3) -0.001(3)
C34 0.025(4) 0.035(4) 0.031(4) -0.002(3) 0.003(3) -0.004(3)
C35 0.034(4) 0.052(5) 0.038(4) -0.005(4) 0.008(3) -0.025(4)
C36 0.057(5) 0.074(6) 0.052(5) 0.027(4) -0.009(4) -0.038(5)
C37 0.034(4) 0.031(5) 0.078(6) 0.009(4) -0.011(4) -0.006(3)
C38 0.037(4) 0.037(4) 0.025(4) -0.002(3) 0.002(3) 0.005(3)
C39 0.027(4) 0.037(5) 0.051(5) -0.012(4) 0.004(3) 0.004(3)
C40 0.052(5) 0.093(7) 0.040(5) -0.009(4) 0.019(4) -0.026(5)
C41 0.020(4) 0.025(4) 0.035(4) 0.002(3) 0.000(3) 0.001(3)
C42 0.024(4) 0.028(4) 0.048(5) -0.005(4) 0.011(3) 0.002(3)
C43 0.032(4) 0.033(5) 0.044(5) 0.007(4) 0.008(3) 0.004(3)
C44 0.020(4) 0.022(4) 0.071(6) 0.006(4) 0.005(4) 0.003(3)
C45 0.036(4) 0.038(5) 0.040(5) -0.014(4) 0.010(3) 0.003(3)
C46 0.033(4) 0.027(4) 0.045(5) 0.004(4) 0.012(3) 0.000(3)
C47 0.018(4) 0.026(4) 0.040(4) 0.003(3) 0.003(3) 0.000(3)
C48 0.027(4) 0.045(5) 0.030(4) 0.006(3) 0.004(3) 0.003(3)
C49 0.029(4) 0.027(4) 0.051(5) 0.013(4) 0.002(3) -0.001(3)
C50 0.025(4) 0.026(5) 0.067(6) -0.005(4) -0.002(4) 0.004(3)
C51 0.028(4) 0.031(5) 0.050(5) -0.007(4) 0.006(3) 0.001(3)
C52 0.030(4) 0.028(4) 0.030(4) -0.001(3) 0.005(3) 0.003(3)
C53 0.023(4) 0.021(4) 0.031(4) -0.002(3) 0.005(3) 0.001(3)
C54 0.025(4) 0.031(4) 0.040(4) -0.003(3) 0.006(3) -0.005(3)
C55 0.031(4) 0.033(5) 0.057(5) 0.016(4) 0.001(4) -0.001(3)
C56 0.032(4) 0.024(5) 0.077(6) -0.012(4) 0.007(4) 0.004(3)
C57 0.024(4) 0.035(5) 0.054(5) -0.015(4) 0.002(3) -0.003(3)
C58 0.027(4) 0.038(5) 0.038(5) 0.004(4) 0.006(3) -0.001(3)
C59 0.026(4) 0.025(4) 0.030(4) 0.007(3) 0.004(3) -0.005(3)
C60 0.024(4) 0.040(5) 0.044(5) -0.001(4) 0.004(3) 0.002(3)
C61 0.023(4) 0.037(5) 0.049(5) 0.017(4) 0.001(3) 0.000(3)
C62 0.026(4) 0.027(5) 0.063(5) -0.002(4) 0.000(4) -0.005(3)
C63 0.032(4) 0.039(5) 0.036(5) -0.004(4) -0.001(3) -0.001(3)
C64 0.030(4) 0.034(5) 0.029(4) 0.003(3) 0.001(3) 0.001(3)

loop_
_geom_bond_atom_site_label_1
_geom_bond_atom_site_label_2
_geom_bond_distance
_geom_bond_site_symmetry_2
_geom_bond_publ_flag
Cr1 C41 2.109(6) . ?
Cr1 C5 2.188(6) . ?
Cr1 C3 2.212(5) . ?
Cr1 C4 2.213(6) . ?
Cr1 C1 2.261(6) . ?
Cr1 C2 2.262(6) . ?
Cr1 Cl2 2.3701(18) . ?
Cr1 Cl1 2.3801(18) . ?
Cr2 C47 2.099(6) . ?
Cr2 C14 2.222(6) . ?
Cr2 C13 2.228(6) . ?
Cr2 C15 2.229(6) . ?
Cr2 C12 2.244(6) . ?
Cr2 C11 2.245(6) . ?
Cr2 Cl1 2.3708(18) . ?
Cr2 Cl2 2.3779(18) . ?
Cr3 C53 2.106(6) . ?
Cr3 C21 2.216(6) . ?
Cr3 C22 2.224(6) . ?
Cr3 C23 2.232(6) . ?
Cr3 C24 2.249(6) . ?
Cr3 C25 2.262(6) . ?
Cr3 Cl3 2.3731(17) 3_665 ?
Cr3 Cl3 2.3819(18) . ?
Cr4 C59 2.112(6) . ?
Cr4 C35 2.211(6) . ?
Cr4 C34 2.222(6) . ?
Cr4 C33 2.223(6) . ?
Cr4 C32 2.248(6) . ?
Cr4 C31 2.262(6) . ?
Cr4 Cl4 2.3711(18) 3_575 ?
Cr4 Cl4 2.3741(18) . ?
Cl3 Cr3 2.3731(17) 3_665 ?
Cl4 Cr4 2.3711(18) 3_575 ?
F1 C42 1.352(7) . ?
F2 C43 1.340(7) . ?
F3 C44 1.356(7) . ?
F4 C45 1.353(7) . ?
F5 C46 1.366(7) . ?
F6 C48 1.360(7) . ?
F7 C49 1.341(7) . ?
F8 C50 1.340(7) . ?
F9 C51 1.345(7) . ?
F10 C52 1.367(7) . ?
F11 C54 1.367(7) . ?
F12 C55 1.341(7) . ?
F13 C56 1.346(8) . ?
F14 C57 1.342(7) . ?
F15 C58 1.354(7) . ?
F16 C60 1.372(7) . ?
F17 C61 1.355(7) . ?
F18 C62 1.355(7) . ?
F19 C63 1.337(7) . ?
F20 C64 1.368(7) . ?
C1 C2 1.408(8) . ?
C1 C5 1.437(9) . ?
C1 C6 1.499(8) . ?
C2 C3 1.441(8) . ?
C2 C7 1.490(8) . ?
C3 C4 1.423(8) . ?
C3 C8 1.478(8) . ?
C4 C5 1.434(8) . ?
C4 C9 1.477(8) . ?
C5 C10 1.491(8) . ?
C11 C12 1.415(8) . ?
C11 C15 1.443(8) . ?
C11 C16 1.490(8) . ?
C12 C13 1.415(8) . ?
C12 C17 1.491(8) . ?
C13 C14 1.427(8) . ?
C13 C18 1.509(7) . ?
C14 C15 1.416(8) . ?
C14 C19 1.507(8) . ?
C15 C20 1.489(8) . ?
C21 C22 1.411(8) . ?
C21 C25 1.441(9) . ?
C21 C26 1.502(8) . ?
C22 C23 1.445(8) . ?
C22 C27 1.498(8) . ?
C23 C24 1.436(8) . ?
C23 C28 1.486(7) . ?
C24 C25 1.411(8) . ?
C24 C29 1.480(8) . ?
C25 C30 1.483(8) . ?
C31 C32 1.430(9) . ?
C31 C35 1.444(10) . ?
C31 C36 1.484(9) . ?
C32 C33 1.439(8) . ?
C32 C37 1.485(9) . ?
C33 C34 1.416(8) . ?
C33 C38 1.490(8) . ?
C34 C35 1.424(9) . ?
C34 C39 1.503(8) . ?
C35 C40 1.494(9) . ?
C41 C46 1.384(8) . ?
C41 C42 1.386(8) . ?
C42 C43 1.377(9) . ?
C43 C44 1.380(9) . ?
C44 C45 1.369(9) . ?
C45 C46 1.368(9) . ?
C47 C52 1.385(8) . ?
C47 C48 1.387(8) . ?
C48 C49 1.384(9) . ?
C49 C50 1.375(9) . ?
C50 C51 1.364(9) . ?
C51 C52 1.381(9) . ?
C53 C58 1.382(8) . ?
C53 C54 1.385(8) . ?
C54 C55 1.375(9) . ?
C55 C56 1.369(9) . ?
C56 C57 1.380(10) . ?
C57 C58 1.375(9) . ?
C59 C64 1.371(8) . ?
C59 C60 1.384(8) . ?
C60 C61 1.376(9) . ?
C61 C62 1.369(9) . ?
C62 C63 1.378(9) . ?
C63 C64 1.378(9) . ?
